data_7227809
loop_
_publ_author_name
'Hamdouni, Monia'
'Walha, Siwar'
'Duhayon, Carine'
'Kabadou, Ahlem'
'Sutter, Jean-Pascal'

_publ_section_title
;
 Hydrogen-bonded supramolecular architectures based on
 [Zr(C2O4)4]4&#x2212; anion and protonated polyamine cations
;
_journal_issue 12
_journal_name_full CrystEngComm
_journal_page_first 1633
_journal_paper_doi 10.1039/C6CE02547A
_journal_volume 19
_journal_year 2017
_chemical_formula_moiety 'C8 O16 Zr, 2(C H8 N4 S), 2(H2 O)'
_chemical_formula_sum 'C10 H20 N8 O18 S2 Zr'
_chemical_formula_weight 695.66
_space_group_IT_number 2
_symmetry_cell_setting triclinic
_symmetry_space_group_name_Hall '-P 1'
_symmetry_space_group_name_H-M 'P -1'
_atom_sites_solution_hydrogens difmap
_atom_sites_solution_primary other
_audit_update_record
;
2016-11-09 deposited with the CCDC.
2017-02-17 downloaded from the CCDC.
;
_cell_angle_alpha 78.14(3)
_cell_angle_beta 89.23(5)
_cell_angle_gamma 86.71(3)
_cell_formula_units_Z 2
_cell_length_a 10.077(9)
_cell_length_b 10.810(10)
_cell_length_c 11.116(11)
_cell_measurement_reflns_used 8654
_cell_measurement_temperature 100
_cell_measurement_theta_max 35
_cell_measurement_theta_min 4
_cell_volume 1183.1(19)
_computing_cell_refinement 'Apex2 (Bruker AXS, 2006)'
_computing_data_collection 'Apex2 (Bruker AXS, 2006)'
_computing_data_reduction 'Apex2 (Bruker AXS, 2006)'
_computing_molecular_graphics 'CAMERON (Watkin et al., 1996)'
_computing_publication_material 'CRYSTALS (Betteridge et al., 2003)'
_computing_structure_refinement 'CRYSTALS (Betteridge et al., 2003)'
_computing_structure_solution 'Superflip (Palatinus & Chapuis, 2007)'
_diffrn_ambient_temperature 100
_diffrn_measured_fraction_theta_full 0.982
_diffrn_measured_fraction_theta_max 0.918
_diffrn_measurement_device Area
_diffrn_measurement_device_type 'Bruker Kappa Apex2'
_diffrn_measurement_method '\f & \w scans'
_diffrn_radiation_monochromator graphite
_diffrn_radiation_type 'Mo K\a'
_diffrn_radiation_wavelength 0.71073
_diffrn_reflns_av_R_equivalents 0.032
_diffrn_reflns_limit_h_max 16
_diffrn_reflns_limit_h_min -16
_diffrn_reflns_limit_k_max 17
_diffrn_reflns_limit_k_min -17
_diffrn_reflns_limit_l_max 17
_diffrn_reflns_limit_l_min -17
_diffrn_reflns_number 39412
_diffrn_reflns_theta_full 25.334
_diffrn_reflns_theta_max 34.703
_diffrn_reflns_theta_min 1.872
_diffrn_standards_number 0
_exptl_absorpt_coefficient_mu 0.744
_exptl_absorpt_correction_T_max 0.86
_exptl_absorpt_correction_T_min 0.78
_exptl_absorpt_correction_type multi-scan
_exptl_absorpt_process_details 'SADABS (Siemens, 1996)'
_exptl_crystal_colour colorless
_exptl_crystal_density_diffrn 1.953
_exptl_crystal_density_method 'not measured'
_exptl_crystal_description block
_exptl_crystal_F_000 704
_exptl_crystal_size_max 0.300
_exptl_crystal_size_mid 0.200
_exptl_crystal_size_min 0.200
_refine_diff_density_max 3.16
_refine_diff_density_min -1.29
_refine_ls_extinction_method None
_refine_ls_goodness_of_fit_ref 0.8618
_refine_ls_hydrogen_treatment mixed
_refine_ls_matrix_type full
_refine_ls_number_parameters 352
_refine_ls_number_reflns 7487
_refine_ls_number_restraints 0
_refine_ls_R_factor_all 0.0566
_refine_ls_R_factor_gt 0.0488
_refine_ls_shift/su_max 0.0013993
_refine_ls_shift/su_mean 0.0000385
_refine_ls_structure_factor_coef F
_refine_ls_weighting_details
;
 Method, part 1, Chebychev polynomial, (Watkin, 1994, Prince, 1982) 
 [weight] = 1.0/[A~0~*T~0~(x)+A~1~*T~1~(x) ... +A~n-1~]*T~n-1~(x)] 
 where A~i~ are the Chebychev coefficients listed below and x= Fcalc/Fmax 
 Method = Robust Weighting (Prince, 1982) 
 W = [weight] * [1-(deltaF/6*sigmaF)^2^]^2^ 
 A~i~ are: 
 0.426 0.424 0.226 
;
_refine_ls_weighting_scheme calc
_refine_ls_wR_factor_all 0.0469
_refine_ls_wR_factor_gt 0.0409
_refine_ls_wR_factor_ref 0.0402
_reflns_limit_h_max 16
_reflns_limit_h_min -16
_reflns_limit_k_max 17
_reflns_limit_k_min -16
_reflns_limit_l_max 17
_reflns_limit_l_min 0
_reflns_number_gt 8001
_reflns_number_total 9351
_reflns_threshold_expression I>2.0\s(I)
_oxford_refine_ls_r_factor_ref 0.0470
_oxford_reflns_number_all 9333
_oxford_reflns_threshold_expression_ref I>3.0\s(I)
_cod_data_source_file c6ce02547a2.cif
_cod_data_source_block cpd1
_cod_depositor_comments
;
The following automatic conversions were performed:

'_atom_sites_solution_primary' value 'Other' changed to 'other'
according to
/home/data/users/saulius/crontab/automatic-downloads/rss-feeds/RSC/lib/dictionaries/cif_core.dic
dictionary named 'cif_core.dic' version 2.4.2 from 2011-04-26.

Automatic conversion script
Id: cif_fix_values 4973 2017-02-22 13:04:09Z antanas 

 Adding full bibliography for 7227806--7227809.cif.
;
_cod_original_cell_volume 1183.0(12)
_cod_original_sg_symbol_H-M 'P -1 '
_cod_original_formula_sum 'C10 H20 N8 O18 S2 Zr1'
_cod_database_code 7227809

loop_
_symmetry_equiv_pos_as_xyz
x,y,z
-x,-y,-z

loop_
_atom_site_label
_atom_site_type_symbol
_atom_site_fract_x
_atom_site_fract_y
_atom_site_fract_z
_atom_site_U_iso_or_equiv
_atom_site_occupancy
_atom_site_adp_type
_atom_site_refinement_flags_posn
C1 C 1.00083(17) 0.58266(17) 0.35690(16) 0.0091 1.0000 Uani .
C2 C 0.90025(18) 0.48917(17) 0.33263(17) 0.0098 1.0000 Uani .
C3 C 0.61916(18) 0.67240(17) 0.54137(16) 0.0096 1.0000 Uani .
C4 C 0.50621(18) 0.65795(17) 0.45391(17) 0.0098 1.0000 Uani .
C5 C 0.77727(17) 1.02802(16) 0.29152(16) 0.0083 1.0000 Uani .
C6 C 0.64640(18) 1.02383(17) 0.22147(17) 0.0103 1.0000 Uani .
C7 C 0.70770(17) 0.73016(17) 0.01582(17) 0.0097 1.0000 Uani .
C8 C 0.84053(18) 0.79370(18) 0.01930(17) 0.0108 1.0000 Uani .
C9 C 0.67200(17) 0.38824(17) 0.00342(17) 0.0094 1.0000 Uani .
C10 C 0.17042(17) 1.01916(17) 0.38602(16) 0.0089 1.0000 Uani .
N1 N 0.64167(16) 0.36114(15) 0.22051(15) 0.0101 1.0000 Uani .
N2 N 0.58452(16) 0.38851(16) 0.10007(15) 0.0107 1.0000 Uani .
N3 N 0.60749(17) 0.37336(18) -0.09801(16) 0.0140 1.0000 Uani .
N4 N 0.67944(17) 0.37683(18) -0.20869(15) 0.0133 1.0000 Uani .
N5 N 0.16627(16) 0.79768(15) 0.45341(16) 0.0116 1.0000 Uani .
N6 N 0.09560(15) 0.91722(16) 0.42671(16) 0.0108 1.0000 Uani .
N7 N 0.09384(16) 1.12758(16) 0.35054(15) 0.0109 1.0000 Uani .
N8 N 0.15446(16) 1.23856(15) 0.28928(15) 0.0114 1.0000 Uani .
S1 S 0.83320(5) 0.40984(5) 0.00865(5) 0.0143 1.0000 Uani .
S2 S 0.33657(4) 1.01130(5) 0.38950(5) 0.0127 1.0000 Uani .
O1 O 0.94851(13) 0.69480(13) 0.35398(13) 0.0101 1.0000 Uani .
O2 O 0.78539(13) 0.54288(13) 0.29959(13) 0.0107 1.0000 Uani .
O3 O 0.92999(15) 0.37465(13) 0.34440(14) 0.0129 1.0000 Uani .
O4 O 1.11915(14) 0.54845(15) 0.37671(14) 0.0138 1.0000 Uani .
O5 O 0.72344(14) 0.71594(13) 0.48584(13) 0.0104 1.0000 Uani .
O6 O 0.54409(13) 0.67349(14) 0.34018(13) 0.0104 1.0000 Uani .
O7 O 0.39311(14) 0.63615(15) 0.49289(14) 0.0143 1.0000 Uani .
O8 O 0.60376(15) 0.64467(15) 0.65490(13) 0.0138 1.0000 Uani .
O9 O 0.83444(13) 0.91833(12) 0.33049(13) 0.0094 1.0000 Uani .
O10 O 0.60977(13) 0.90970(13) 0.22812(14) 0.0112 1.0000 Uani .
O11 O 0.58992(16) 1.12118(14) 0.16456(16) 0.0178 1.0000 Uani .
O12 O 0.81758(14) 1.13105(13) 0.30311(14) 0.0117 1.0000 Uani .
O13 O 0.64968(14) 0.70256(14) 0.12166(12) 0.0106 1.0000 Uani .
O14 O 0.87095(14) 0.80778(14) 0.12829(13) 0.0116 1.0000 Uani .
O15 O 0.90778(16) 0.82286(18) -0.07366(14) 0.0180 1.0000 Uani .
O16 O 0.66663(14) 0.70946(15) -0.08155(13) 0.0128 1.0000 Uani .
O170 O 1.14975(15) 0.83006(15) 0.18640(14) 0.0148 1.0000 Uani .
O180 O 0.6450(2) 1.0373(3) -0.07107(19) 0.0358 1.0000 Uani .
Zr1 Zr 0.744308(17) 0.747159(17) 0.286517(16) 0.0059 1.0000 Uani .
H41 H 0.7457 0.3176 -0.1990 0.0205 1.0000 Uiso R
H42 H 0.7118 0.4524 -0.2348 0.0205 1.0000 Uiso R
H21 H 0.5109 0.3525 0.0947 0.0140 1.0000 Uiso R
H12 H 0.6931 0.4228 0.2312 0.0144 1.0000 Uiso R
H11 H 0.6908 0.2881 0.2366 0.0156 1.0000 Uiso R
H81 H 0.2380 1.2386 0.3128 0.0177 1.0000 Uiso R
H52 H 0.2536 0.8089 0.4567 0.0176 1.0000 Uiso R
H53 H 0.1388 0.7551 0.5257 0.0175 1.0000 Uiso R
H51 H 0.1493 0.7540 0.3962 0.0182 1.0000 Uiso R
H82 H 0.1521 1.2433 0.2076 0.0177 1.0000 Uiso R
H83 H 0.1092 1.3049 0.3073 0.0184 1.0000 Uiso R
H31 H 0.5261 0.3549 -0.0961 0.0182 1.0000 Uiso R
H1701 H 1.1895 0.8857 0.1362 0.0225 1.0000 Uiso R
H1702 H 1.0754 0.8305 0.1568 0.0222 1.0000 Uiso R
H1801 H 0.6069 1.0741 -0.0217 0.0536 1.0000 Uiso R
H1802 H 0.5904 1.0301 -0.1211 0.0542 1.0000 Uiso R
H61 H 0.0173 0.9182 0.3968 0.0134 1.0000 Uiso .
H13 H 0.5762 0.3566 0.2762 0.0163 1.0000 Uiso .
H71 H 0.0105 1.1233 0.3391 0.0147 1.0000 Uiso .
H43 H 0.6223 0.3650 -0.2677 0.0212 1.0000 Uiso .

loop_
_atom_site_aniso_label
_atom_site_aniso_U_11
_atom_site_aniso_U_22
_atom_site_aniso_U_33
_atom_site_aniso_U_23
_atom_site_aniso_U_13
_atom_site_aniso_U_12
C1 0.0077(6) 0.0108(7) 0.0088(7) -0.0016(5) 0.0003(5) -0.0011(5)
C2 0.0095(7) 0.0109(7) 0.0086(7) -0.0012(5) 0.0004(5) -0.0005(5)
C3 0.0110(7) 0.0106(7) 0.0074(7) -0.0017(5) -0.0008(5) -0.0012(5)
C4 0.0091(7) 0.0092(7) 0.0107(7) -0.0015(5) -0.0003(6) -0.0008(5)
C5 0.0073(6) 0.0084(6) 0.0094(7) -0.0020(5) -0.0003(5) -0.0010(5)
C6 0.0104(7) 0.0097(7) 0.0107(7) -0.0026(6) -0.0022(6) 0.0009(5)
C7 0.0078(6) 0.0107(7) 0.0108(7) -0.0024(6) 0.0000(5) -0.0016(5)
C8 0.0090(7) 0.0142(7) 0.0101(7) -0.0038(6) -0.0009(6) -0.0025(6)
C9 0.0086(6) 0.0097(7) 0.0099(7) -0.0023(5) -0.0010(5) -0.0004(5)
C10 0.0088(6) 0.0121(7) 0.0063(6) -0.0029(5) -0.0007(5) -0.0005(5)
N1 0.0109(6) 0.0109(6) 0.0090(6) -0.0032(5) -0.0005(5) -0.0017(5)
N2 0.0091(6) 0.0134(6) 0.0103(6) -0.0033(5) -0.0013(5) -0.0023(5)
N3 0.0087(6) 0.0235(8) 0.0115(7) -0.0066(6) -0.0003(5) -0.0039(6)
N4 0.0124(7) 0.0187(7) 0.0092(6) -0.0035(6) -0.0010(5) -0.0015(6)
N5 0.0112(6) 0.0102(6) 0.0147(7) -0.0055(5) -0.0008(5) -0.0010(5)
N6 0.0074(6) 0.0116(6) 0.0140(7) -0.0039(5) -0.0012(5) -0.0018(5)
N7 0.0083(6) 0.0115(6) 0.0116(6) 0.0005(5) -0.0002(5) -0.0010(5)
N8 0.0119(6) 0.0107(6) 0.0113(7) -0.0010(5) 0.0012(5) -0.0017(5)
S1 0.00806(17) 0.0229(2) 0.0134(2) -0.00662(17) -0.00036(15) -0.00366(16)
S2 0.00685(17) 0.01348(19) 0.0180(2) -0.00368(16) 0.00035(15) -0.00120(14)
O1 0.0083(5) 0.0096(5) 0.0125(6) -0.0026(4) -0.0026(4) -0.0007(4)
O2 0.0088(5) 0.0094(5) 0.0146(6) -0.0042(5) -0.0023(4) -0.0003(4)
O3 0.0146(6) 0.0083(5) 0.0160(6) -0.0033(5) -0.0006(5) 0.0011(4)
O4 0.0081(5) 0.0166(6) 0.0157(6) -0.0013(5) -0.0013(5) 0.0005(5)
O5 0.0100(5) 0.0125(6) 0.0092(5) -0.0021(4) 0.0000(4) -0.0042(4)
O6 0.0096(5) 0.0131(6) 0.0085(5) -0.0016(4) -0.0012(4) -0.0029(4)
O7 0.0084(5) 0.0184(7) 0.0155(6) -0.0016(5) 0.0014(5) -0.0025(5)
O8 0.0136(6) 0.0202(7) 0.0075(6) -0.0026(5) 0.0009(5) -0.0015(5)
O9 0.0095(5) 0.0073(5) 0.0114(6) -0.0018(4) -0.0027(4) -0.0002(4)
O10 0.0088(5) 0.0091(5) 0.0159(6) -0.0032(5) -0.0030(5) -0.0011(4)
O11 0.0175(7) 0.0107(6) 0.0240(8) -0.0014(5) -0.0104(6) 0.0028(5)
O12 0.0114(5) 0.0088(5) 0.0155(6) -0.0036(5) -0.0025(5) -0.0021(4)
O13 0.0102(5) 0.0150(6) 0.0074(5) -0.0033(4) -0.0014(4) -0.0039(4)
O14 0.0105(5) 0.0172(6) 0.0080(5) -0.0033(5) -0.0009(4) -0.0051(5)
O15 0.0135(6) 0.0328(9) 0.0089(6) -0.0055(6) 0.0016(5) -0.0079(6)
O16 0.0115(6) 0.0185(6) 0.0095(6) -0.0046(5) -0.0007(5) -0.0023(5)
O170 0.0114(6) 0.0194(7) 0.0137(6) -0.0032(5) -0.0009(5) -0.0015(5)
O180 0.0226(9) 0.0704(16) 0.0185(8) -0.0136(9) 0.0022(7) -0.0220(10)
Zr1 0.00600(7) 0.00614(7) 0.00570(7) -0.00149(5) -0.00126(5) -0.00149(5)

loop_
_atom_type_symbol
_atom_type_scat_dispersion_real
_atom_type_scat_dispersion_imag
_atom_type_scat_Cromer_Mann_a1
_atom_type_scat_Cromer_Mann_b1
_atom_type_scat_Cromer_Mann_a2
_atom_type_scat_Cromer_Mann_b2
_atom_type_scat_Cromer_Mann_a3
_atom_type_scat_Cromer_Mann_b3
_atom_type_scat_Cromer_Mann_a4
_atom_type_scat_Cromer_Mann_b4
_atom_type_scat_Cromer_Mann_c
_atom_type_scat_source
C 0.0033 0.0016 2.3100 20.8439 1.0200 10.2075 1.5886 0.5687 0.8650 51.6512 0.2156 'International Tables Vol C 4.2.6.8 and 6.1.1.4'
H 0.0000 0.0000 0.4930 10.5109 0.3229 26.1257 0.1402 3.1424 0.0408 57.7998 0.0030 'International Tables Vol C 4.2.6.8 and 6.1.1.4'
N 0.0061 0.0033 12.2126 0.0057 3.1322 9.8933 2.0125 28.9975 1.1663 0.5826 -11.5290 'International Tables Vol C 4.2.6.8 and 6.1.1.4'
O 0.0106 0.0060 3.0485 13.2771 2.2868 5.7011 1.5463 0.3239 0.8670 32.9089 0.2508 'International Tables Vol C 4.2.6.8 and 6.1.1.4'
Zr -2.9673 0.5597 17.8765 1.2762 10.9480 11.9160 5.4173 0.1176 3.6572 87.6627 2.0693 'International Tables Vol C 4.2.6.8 and 6.1.1.4'
Cl 0.1484 0.1585 11.4604 0.0104 7.1964 1.1662 6.2556 18.5194 1.6455 47.7784 -9.5574 'International Tables Vol C 4.2.6.8 and 6.1.1.4'
S 0.1246 0.1234 6.9053 1.4679 5.2034 22.2151 1.4379 0.2536 1.5863 56.1720 0.8669 'International Tables Vol C 4.2.6.8 and 6.1.1.4'

loop_
_geom_angle_atom_site_label_1
_geom_angle_atom_site_label_2
_geom_angle_atom_site_label_3
_geom_angle
_geom_angle_publ_flag
C2 C1 O1 113.23(17) yes
C2 C1 O4 120.87(18) yes
O1 C1 O4 125.91(18) yes
C1 C2 O2 112.98(17) yes
C1 C2 O3 121.94(18) yes
O2 C2 O3 125.08(18) yes
C4 C3 O5 113.63(17) yes
C4 C3 O8 120.70(18) yes
O5 C3 O8 125.66(18) yes
C3 C4 O6 112.83(17) yes
C3 C4 O7 121.05(18) yes
O6 C4 O7 126.11(18) yes
C6 C5 O9 113.24(15) yes
C6 C5 O12 119.97(16) yes
O9 C5 O12 126.78(18) yes
C5 C6 O10 112.85(16) yes
C5 C6 O11 120.85(17) yes
O10 C6 O11 126.26(19) yes
C8 C7 O13 113.74(16) yes
C8 C7 O16 120.25(17) yes
O13 C7 O16 126.01(18) yes
C7 C8 O14 112.97(17) yes
C7 C8 O15 121.00(18) yes
O14 C8 O15 126.01(18) yes
N2 C9 N3 110.81(18) yes
N2 C9 S1 124.79(16) yes
N3 C9 S1 124.34(16) yes
N6 C10 N7 111.93(17) yes
N6 C10 S2 123.46(15) yes
N7 C10 S2 124.47(16) yes
N2 N1 H12 111.1 no
N2 N1 H11 113.3 no
H12 N1 H11 107.9 no
N2 N1 H13 108.9 no
H12 N1 H13 107.5 no
H11 N1 H13 108.1 no
N1 N2 C9 116.20(16) yes
N1 N2 H21 114.3 no
C9 N2 H21 115.4 no
C9 N3 N4 119.24(17) yes
C9 N3 H31 122.1 no
N4 N3 H31 118.4 no
N3 N4 H41 111.2 no
N3 N4 H42 110.6 no
H41 N4 H42 109.4 no
N3 N4 H43 108.5 no
H41 N4 H43 110.2 no
H42 N4 H43 106.8 no
N6 N5 H52 109.4 no
N6 N5 H53 108.7 no
H52 N5 H53 109.7 no
N6 N5 H51 109.8 no
H52 N5 H51 110.8 no
H53 N5 H51 108.5 no
N5 N6 C10 115.90(16) yes
N5 N6 H61 116.0 no
C10 N6 H61 118.3 no
C10 N7 N8 119.03(17) yes
C10 N7 H71 119.3 no
N8 N7 H71 117.4 no
N7 N8 H81 111.2 no
N7 N8 H82 109.5 no
H81 N8 H82 109.3 no
N7 N8 H83 108.3 no
H81 N8 H83 109.2 no
H82 N8 H83 109.3 no
C1 O1 Zr1 120.75(13) yes
C2 O2 Zr1 121.38(13) yes
C3 O5 Zr1 122.23(14) yes
C4 O6 Zr1 119.52(13) yes
C5 O9 Zr1 119.15(13) yes
C6 O10 Zr1 121.68(13) yes
C7 O13 Zr1 119.69(13) yes
C8 O14 Zr1 122.14(13) yes
H1701 O170 H1702 104.7 no
H1801 O180 H1802 106.8 no
O9 Zr1 O6 128.37(6) yes
O9 Zr1 O13 135.15(6) yes
O6 Zr1 O13 71.34(7) yes
O9 Zr1 O1 70.82(9) yes
O6 Zr1 O1 134.83(7) yes
O13 Zr1 O1 127.86(7) yes
O9 Zr1 O2 141.50(7) yes
O6 Zr1 O2 78.86(10) yes
O13 Zr1 O2 74.38(9) yes
O1 Zr1 O2 70.86(8) yes
O9 Zr1 O5 77.50(10) yes
O6 Zr1 O5 70.91(9) yes
O13 Zr1 O5 141.24(7) yes
O1 Zr1 O5 76.32(10) yes
O2 Zr1 O5 90.06(10) yes
O9 Zr1 O14 77.40(7) yes
O6 Zr1 O14 142.42(6) yes
O13 Zr1 O14 71.46(9) yes
O1 Zr1 O14 74.94(8) yes
O2 Zr1 O14 96.13(8) yes
O9 Zr1 O10 71.17(8) yes
O6 Zr1 O10 76.37(7) yes
O13 Zr1 O10 77.70(8) yes
O1 Zr1 O10 141.44(6) yes
O2 Zr1 O10 147.32(6) yes
O5 Zr1 O14 146.67(6) yes
O5 Zr1 O10 101.49(8) yes
O14 Zr1 O10 90.75(9) yes

loop_
_geom_bond_atom_site_label_1
_geom_bond_atom_site_label_2
_geom_bond_distance
_geom_bond_publ_flag
C1 C2 1.536(3) yes
C1 O1 1.288(2) yes
C1 O4 1.237(2) yes
C2 O2 1.288(2) yes
C2 O3 1.237(2) yes
C3 C4 1.542(3) yes
C3 O5 1.275(2) yes
C3 O8 1.245(3) yes
C4 O6 1.296(3) yes
C4 O7 1.232(2) yes
C5 C6 1.548(3) yes
C5 O9 1.282(2) yes
C5 O12 1.239(2) yes
C6 O10 1.295(2) yes
C6 O11 1.224(2) yes
C7 C8 1.544(3) yes
C7 O13 1.293(2) yes
C7 O16 1.231(2) yes
C8 O14 1.295(3) yes
C8 O15 1.224(3) yes
C9 N2 1.381(3) yes
C9 N3 1.351(3) yes
C9 S1 1.658(2) yes
C10 N6 1.367(3) yes
C10 N7 1.356(3) yes
C10 S2 1.672(2) yes
N1 N2 1.432(3) yes
N1 H12 0.895 no
N1 H11 0.894 no
N1 H13 0.896 no
N2 H21 0.865 no
N3 N4 1.415(3) yes
N3 H31 0.854 no
N4 H41 0.890 no
N4 H42 0.888 no
N4 H43 0.911 no
N5 N6 1.417(3) yes
N5 H52 0.898 no
N5 H53 0.889 no
N5 H51 0.890 no
N6 H61 0.859 no
N7 N8 1.419(2) yes
N7 H71 0.857 no
N8 H81 0.885 no
N8 H82 0.899 no
N8 H83 0.884 no
O1 Zr1 2.202(2) yes
O2 Zr1 2.199(2) yes
O5 Zr1 2.181(3) yes
O6 Zr1 2.240(2) yes
O9 Zr1 2.250(2) yes
O10 Zr1 2.151(2) yes
O13 Zr1 2.228(2) yes
O14 Zr1 2.171(2) yes
O170 H1701 0.847 no
O170 H1702 0.821 no
O180 H1801 0.821 no
O180 H1802 0.806 no

loop_
_geom_hbond_atom_site_label_D
_geom_hbond_atom_site_label_H
_geom_hbond_atom_site_label_A
_geom_hbond_site_symmetry_A
_geom_hbond_angle_DHA
_geom_hbond_distance_DH
_geom_hbond_distance_HA
_geom_hbond_distance_DA
_geom_hbond_publ_flag
N4 H41 O170 2_765 166.0 0.890 1.843 2.714(3) yes
N4 H42 O8 1_554 130.0 0.888 2.395 3.039(3) yes
N2 H21 O16 2_665 173.0 0.865 1.964 2.825(3) yes
N1 H12 C2 . 149.0 0.895 2.591 3.387(3) yes
N1 H12 O2 . 164.0 0.895 1.921 2.793(3) yes
N1 H11 O12 1_545 169.0 0.894 2.079 2.961(3) yes
N8 H81 C3 2_676 141.0 0.885 2.547 3.284(3) yes
N8 H81 O8 2_676 145.0 0.885 2.167 2.938(3) yes
N5 H53 O3 2_666 163.0 0.889 1.946 2.809(3) yes
N5 H51 C1 1_455 141.0 0.890 2.556 3.294(3) yes
N5 H51 O1 1_455 125.0 0.890 2.241 2.850(3) yes
N5 H51 O4 1_455 140.0 0.890 2.314 3.052(3) yes
N5 H51 O170 1_455 126.0 0.890 2.308 2.922(3) yes
N8 H82 O15 2_675 148.0 0.899 1.898 2.706(3) yes
N8 H82 O16 2_675 123.0 0.899 2.303 2.893(3) yes
N8 H83 O3 1_465 145.0 0.884 1.988 2.758(3) yes
N3 H31 O13 2_665 168.0 0.854 1.954 2.795(3) yes
O170 H1701 O180 2_775 150.0 0.847 1.969 2.737(3) yes
O170 H1702 O14 . 165.0 0.821 2.125 2.925(3) yes
O180 H1801 O11 . 151.0 0.821 2.233 2.978(3) yes
O180 H1802 O10 2_675 153.0 0.806 2.346 3.083(3) yes
N6 H61 O9 1_455 179.0 0.859 1.994 2.852(3) yes
N1 H13 O8 2_666 160.0 0.896 1.958 2.816(3) yes
N7 H71 O12 1_455 174.0 0.857 1.983 2.837(3) yes
N4 H43 C4 2_665 171.0 0.911 2.519 3.422(3) yes
N4 H43 O6 2_665 158.0 0.911 1.972 2.839(3) yes
N4 H43 O7 2_665 143.0 0.911 2.513 3.285(3) yes
